data_4061789
_journal_name_full Organometallics
_journal_paper_doi 10.1021/om050683x
_journal_year 2005
_chemical_formula_sum 'C25 H56 B10 Li4 O5'
_chemical_formula_weight 572.56
_space_group_IT_number 2
_symmetry_cell_setting triclinic
_symmetry_space_group_name_Hall '-P 1'
_symmetry_space_group_name_H-M 'P -1'
_cell_angle_alpha 114.822(2)
_cell_angle_beta 102.676(3)
_cell_angle_gamma 97.487(2)
_cell_formula_units_Z 2
_cell_length_a 10.7876(12)
_cell_length_b 13.0788(14)
_cell_length_c 14.710(2)
_cell_measurement_temperature 293(2)
_cell_volume 1778.8(4)
_diffrn_ambient_temperature 293(2)
_exptl_crystal_density_diffrn 1.069
_cod_database_code 4061789

loop_
_symmetry_equiv_pos_as_xyz
'x, y, z'
'-x, -y, -z'

loop_
_atom_site_label
_atom_site_type_symbol
_atom_site_fract_x
_atom_site_fract_y
_atom_site_fract_z
_atom_site_U_iso_or_equiv
_atom_site_adp_type
_atom_site_occupancy
_atom_site_symmetry_multiplicity
_atom_site_calc_flag
_atom_site_refinement_flags
_atom_site_disorder_assembly
_atom_site_disorder_group
C1 C 0.5353(3) 0.0191(2) 0.2409(2) 0.0349(7) Uani 1 1 d . . .
C2 C 0.6788(3) 0.0644(2) 0.2455(2) 0.0349(7) Uani 1 1 d . . .
C11 C 0.5310(3) -0.0960(3) 0.2474(3) 0.0480(8) Uani 1 1 d . . .
H11A H 0.5407 -0.0833 0.3187 0.058 Uiso 1 1 calc R . .
H11B H 0.4489 -0.1530 0.2012 0.058 Uiso 1 1 calc R . .
C12 C 0.6464(4) -0.1367(3) 0.2123(3) 0.0581(9) Uani 1 1 d . . .
H12A H 0.6227 -0.1779 0.1362 0.070 Uiso 1 1 calc R . .
H12B H 0.6753 -0.1875 0.2406 0.070 Uiso 1 1 calc R . .
C13 C 0.7537(3) -0.0242(3) 0.2567(2) 0.0474(8) Uani 1 1 d . . .
H13A H 0.8159 -0.0352 0.2168 0.057 Uiso 1 1 calc R . .
H13B H 0.8007 0.0012 0.3298 0.057 Uiso 1 1 calc R . .
C21 C 0.9774(5) 0.1093(6) -0.0740(4) 0.122(2) Uani 1 1 d . . .
H21A H 1.0173 0.0443 -0.0866 0.146 Uiso 1 1 calc R . .
H21B H 0.9083 0.0904 -0.1375 0.146 Uiso 1 1 calc R . .
C22 C 1.0731(6) 0.2121(5) -0.0453(5) 0.1133(19) Uani 1 1 d . . .
H22A H 1.0353 0.2581 -0.0758 0.136 Uiso 1 1 calc R . .
H22B H 1.1467 0.1922 -0.0707 0.136 Uiso 1 1 calc R . .
C23 C 1.1174(5) 0.2788(4) 0.0709(4) 0.0940(15) Uani 1 1 d . . .
H23A H 1.2085 0.2815 0.0994 0.113 Uiso 1 1 calc R . .
H23B H 1.1078 0.3577 0.0937 0.113 Uiso 1 1 calc R . .
C24 C 1.0307(5) 0.2142(5) 0.1040(3) 0.111(2) Uani 1 1 d . . .
H24A H 1.0788 0.1732 0.1352 0.133 Uiso 1 1 calc R . .
H24B H 0.9966 0.2673 0.1557 0.133 Uiso 1 1 calc R . .
C31 C 0.7053(5) 0.0350(4) 0.5595(4) 0.0878(14) Uani 1 1 d . . .
H31A H 0.6805 -0.0445 0.5037 0.105 Uiso 1 1 calc R . .
H31B H 0.6301 0.0521 0.5836 0.105 Uiso 1 1 calc R . .
C32 C 0.8154(7) 0.0511(6) 0.6458(6) 0.160(4) Uani 1 1 d . . .
H32A H 0.7958 0.0875 0.7118 0.192 Uiso 1 1 calc R . .
H32B H 0.8309 -0.0238 0.6359 0.192 Uiso 1 1 calc R . .
C33 C 0.9265(6) 0.1211(7) 0.6489(6) 0.145(3) Uani 1 1 d . . .
H33A H 0.9903 0.0763 0.6311 0.174 Uiso 1 1 calc R . .
H33B H 0.9662 0.1855 0.7191 0.174 Uiso 1 1 calc R . .
C34 C 0.8879(4) 0.1653(4) 0.5734(3) 0.0790(12) Uani 1 1 d . . .
H34A H 0.9062 0.2495 0.6092 0.095 Uiso 1 1 calc R . .
H34B H 0.9357 0.1426 0.5223 0.095 Uiso 1 1 calc R . .
C41 C 0.6501(6) 0.4598(6) 0.0834(5) 0.128(2) Uani 1 1 d . . .
H41A H 0.6016 0.5014 0.0533 0.154 Uiso 1 1 calc R . .
H41B H 0.5920 0.3856 0.0632 0.154 Uiso 1 1 calc R . .
C42 C 0.7617(13) 0.4418(10) 0.0459(9) 0.240(7) Uani 1 1 d . . .
H42A H 0.7558 0.4599 -0.0122 0.288 Uiso 1 1 calc R . .
H42B H 0.7665 0.3615 0.0223 0.288 Uiso 1 1 calc R . .
C43 C 0.8740(10) 0.5184(12) 0.1330(12) 0.222(5) Uani 1 1 d . . .
H43A H 0.9337 0.4745 0.1489 0.266 Uiso 1 1 calc R . .
H43B H 0.9201 0.5741 0.1167 0.266 Uiso 1 1 calc R . .
C44 C 0.8300(6) 0.5758(7) 0.2186(6) 0.142(3) Uani 1 1 d . . .
H44A H 0.8427 0.6574 0.2358 0.171 Uiso 1 1 calc R . .
H44B H 0.8805 0.5708 0.2792 0.171 Uiso 1 1 calc R . .
C51 C 0.4411(7) 0.6112(8) 0.2588(7) 0.171(4) Uani 1 1 d . . .
H51A H 0.4223 0.5605 0.1842 0.205 Uiso 1 1 calc R . .
H51B H 0.5053 0.6817 0.2776 0.205 Uiso 1 1 calc R . .
C52 C 0.3245(7) 0.6399(7) 0.2792(6) 0.140(3) Uani 1 1 d . . .
H52A H 0.2532 0.6077 0.2140 0.168 Uiso 1 1 calc R . .
H52B H 0.3374 0.7236 0.3147 0.168 Uiso 1 1 calc R . .
C53 C 0.2944(6) 0.5898(5) 0.3458(5) 0.1111(19) Uani 1 1 d . . .
H53A H 0.2082 0.5358 0.3126 0.133 Uiso 1 1 calc R . .
H53B H 0.2960 0.6504 0.4133 0.133 Uiso 1 1 calc R . .
C54 C 0.3965(5) 0.5288(4) 0.3596(4) 0.0885(14) Uani 1 1 d . . .
H54A H 0.4367 0.5537 0.4337 0.106 Uiso 1 1 calc R . .
H54B H 0.3586 0.4455 0.3245 0.106 Uiso 1 1 calc R . .
C61 C 0.7566(6) 0.7028(4) 0.5017(4) 0.112(2) Uani 1 1 d . . .
H61A H 0.6729 0.7021 0.5158 0.134 Uiso 1 1 calc R . .
H61B H 0.7673 0.7516 0.4678 0.134 Uiso 1 1 calc R . .
C62 C 0.8663(4) 0.7481(4) 0.6018(3) 0.0776(13) Uani 1 1 d . . .
H62A H 0.9420 0.7965 0.6012 0.093 Uiso 1 1 calc R . .
H62B H 0.8390 0.7932 0.6620 0.093 Uiso 1 1 calc R . .
C63 C 0.8973(4) 0.6412(4) 0.6048(3) 0.0726(11) Uani 1 1 d . . .
H63A H 0.8425 0.6120 0.6373 0.087 Uiso 1 1 calc R . .
H63B H 0.9888 0.6561 0.6427 0.087 Uiso 1 1 calc R . .
C64 C 0.8671(4) 0.5583(3) 0.4913(3) 0.0766(12) Uani 1 1 d . . .
H64A H 0.9436 0.5666 0.4681 0.092 Uiso 1 1 calc R . .
H64B H 0.8409 0.4788 0.4793 0.092 Uiso 1 1 calc R . .
B3 B 0.7162(3) 0.1295(3) 0.1779(2) 0.0357(8) Uani 1 1 d . . .
B4 B 0.5909(3) 0.1633(3) 0.1056(2) 0.0347(8) Uani 1 1 d . . .
B5 B 0.4280(3) 0.1131(3) 0.1007(2) 0.0353(8) Uani 1 1 d . . .
B6 B 0.4054(3) 0.0324(3) 0.1687(3) 0.0380(8) Uani 1 1 d . . .
B7 B 0.4749(3) 0.1239(3) 0.3068(3) 0.0378(8) Uani 1 1 d . . .
B8 B 0.7304(3) 0.2044(3) 0.3150(3) 0.0370(8) Uani 1 1 d . . .
B9 B 0.6837(3) 0.2691(3) 0.2374(3) 0.0394(8) Uani 1 1 d . . .
B10 B 0.5156(3) 0.2581(3) 0.1897(3) 0.0394(8) Uani 1 1 d . . .
B11 B 0.4082(3) 0.1840(3) 0.2295(3) 0.0403(9) Uani 1 1 d . . .
B12 B 0.5789(3) 0.2617(3) 0.3210(3) 0.0394(8) Uani 1 1 d . . .
Li1 Li 0.5472(4) -0.0304(4) 0.0759(3) 0.0371(11) Uani 1 1 d . . .
Li2 Li 0.7434(5) 0.0744(5) 0.0068(4) 0.0484(13) Uani 1 1 d . . .
Li3 Li 0.6579(5) 0.1289(5) 0.4034(4) 0.0507(13) Uani 1 1 d . . .
Li4 Li 0.6337(6) 0.4736(5) 0.2972(5) 0.0634(16) Uani 1 1 d . . .
O1 O 0.9254(2) 0.1332(3) 0.01236(18) 0.0831(10) Uani 1 1 d . . .
O2 O 0.7504(2) 0.1151(2) 0.52284(17) 0.0586(7) Uani 1 1 d . . .
O3 O 0.6974(3) 0.5261(2) 0.1954(3) 0.0817(9) Uani 1 1 d . . .
O4 O 0.4923(3) 0.5568(2) 0.3147(2) 0.0676(7) Uani 1 1 d . . .
O5 O 0.7619(3) 0.5865(2) 0.4354(2) 0.0779(9) Uani 1 1 d . . .
H12 H 0.591(3) 0.351(2) 0.387(2) 0.039(7) Uiso 1 1 d . . .
H5 H 0.335(3) 0.099(2) 0.027(2) 0.035(7) Uiso 1 1 d . . .
H6 H 0.318(3) -0.039(2) 0.148(2) 0.039(7) Uiso 1 1 d . . .
H4 H 0.610(3) 0.183(2) 0.040(2) 0.044(8) Uiso 1 1 d . . .
H3 H 0.808(3) 0.117(2) 0.157(2) 0.048(8) Uiso 1 1 d . . .
H9 H 0.749(3) 0.357(2) 0.256(2) 0.039(7) Uiso 1 1 d . . .
H11 H 0.322(3) 0.218(2) 0.245(2) 0.035(7) Uiso 1 1 d . . .
H8 H 0.817(3) 0.247(2) 0.379(2) 0.049(8) Uiso 1 1 d . . .
H10 H 0.491(3) 0.332(3) 0.183(2) 0.050(8) Uiso 1 1 d . . .
H7 H 0.430(3) 0.131(3) 0.370(3) 0.058(9) Uiso 1 1 d . . .

loop_
_atom_site_aniso_label
_atom_site_aniso_U_11
_atom_site_aniso_U_22
_atom_site_aniso_U_33
_atom_site_aniso_U_23
_atom_site_aniso_U_13
_atom_site_aniso_U_12
C1 0.0380(16) 0.0410(16) 0.0276(15) 0.0174(13) 0.0119(12) 0.0077(13)
C2 0.0366(16) 0.0400(16) 0.0300(15) 0.0164(13) 0.0123(12) 0.0119(13)
C11 0.056(2) 0.0467(18) 0.0449(19) 0.0260(15) 0.0160(15) 0.0073(15)
C12 0.070(2) 0.0484(19) 0.065(2) 0.0304(17) 0.0242(18) 0.0237(18)
C13 0.0477(19) 0.058(2) 0.0428(19) 0.0251(16) 0.0177(15) 0.0209(16)
C21 0.079(3) 0.194(6) 0.055(3) 0.031(3) 0.033(2) -0.014(4)
C22 0.118(4) 0.140(5) 0.101(4) 0.064(4) 0.063(4) 0.011(4)
C23 0.075(3) 0.095(3) 0.098(4) 0.038(3) 0.028(3) -0.001(3)
C24 0.072(3) 0.163(5) 0.049(3) 0.032(3) 0.002(2) -0.035(3)
C31 0.095(3) 0.099(3) 0.076(3) 0.065(3) 0.003(2) -0.006(3)
C32 0.136(5) 0.169(6) 0.163(6) 0.139(6) -0.054(5) -0.049(5)
C33 0.084(4) 0.212(7) 0.166(6) 0.143(6) -0.013(4) 0.017(4)
C34 0.057(2) 0.112(3) 0.075(3) 0.056(3) 0.014(2) 0.009(2)
C41 0.118(5) 0.158(5) 0.106(5) 0.091(4) 0.000(4) -0.017(4)
C42 0.255(13) 0.243(11) 0.166(9) 0.033(8) 0.146(10) -0.037(10)
C43 0.138(8) 0.277(14) 0.309(17) 0.149(12) 0.131(10) 0.084(9)
C44 0.088(4) 0.171(6) 0.156(6) 0.080(5) 0.037(4) -0.022(4)
C51 0.148(6) 0.266(9) 0.300(11) 0.249(9) 0.148(7) 0.144(7)
C52 0.145(6) 0.186(6) 0.216(8) 0.158(6) 0.112(6) 0.118(5)
C53 0.127(5) 0.122(4) 0.148(5) 0.085(4) 0.092(4) 0.075(4)
C54 0.109(4) 0.104(3) 0.096(3) 0.062(3) 0.060(3) 0.059(3)
C61 0.114(4) 0.065(3) 0.094(4) -0.004(3) -0.011(3) 0.035(3)
C62 0.072(3) 0.073(3) 0.059(3) 0.005(2) 0.026(2) 0.007(2)
C63 0.066(3) 0.082(3) 0.059(2) 0.031(2) 0.0177(19) -0.004(2)
C64 0.076(3) 0.058(2) 0.073(3) 0.017(2) 0.003(2) 0.024(2)
B3 0.0293(17) 0.0462(19) 0.0308(18) 0.0166(15) 0.0120(14) 0.0068(15)
B4 0.0401(19) 0.0365(17) 0.0267(18) 0.0144(14) 0.0115(14) 0.0062(14)
B5 0.0346(17) 0.0436(19) 0.0257(17) 0.0136(15) 0.0098(14) 0.0113(15)
B6 0.0350(18) 0.045(2) 0.0321(19) 0.0165(16) 0.0132(15) 0.0055(16)
B7 0.0373(18) 0.0462(19) 0.0283(18) 0.0150(15) 0.0145(14) 0.0063(15)
B8 0.0305(17) 0.0452(19) 0.0287(18) 0.0130(15) 0.0073(14) 0.0053(15)
B9 0.0415(19) 0.0417(19) 0.0300(19) 0.0138(15) 0.0106(15) 0.0044(16)
B10 0.046(2) 0.0412(19) 0.0329(19) 0.0170(16) 0.0122(15) 0.0172(16)
B11 0.0371(19) 0.052(2) 0.0299(19) 0.0145(16) 0.0137(15) 0.0140(16)
B12 0.042(2) 0.0410(19) 0.0300(18) 0.0102(15) 0.0141(15) 0.0109(15)
Li1 0.038(3) 0.042(3) 0.028(2) 0.014(2) 0.011(2) 0.008(2)
Li2 0.038(3) 0.066(3) 0.033(3) 0.019(2) 0.011(2) 0.003(2)
Li3 0.054(3) 0.065(3) 0.034(3) 0.026(3) 0.011(2) 0.013(3)
Li4 0.059(4) 0.047(3) 0.066(4) 0.013(3) 0.010(3) 0.014(3)
O1 0.0454(14) 0.140(2) 0.0341(14) 0.0261(15) 0.0098(11) -0.0167(15)
O2 0.0553(15) 0.0817(16) 0.0456(14) 0.0411(12) 0.0085(11) 0.0097(12)
O3 0.078(2) 0.0787(18) 0.093(2) 0.0473(17) 0.0236(16) 0.0104(15)
O4 0.0661(16) 0.0602(15) 0.0809(18) 0.0326(14) 0.0253(14) 0.0256(13)
O5 0.0777(18) 0.0544(15) 0.0631(17) 0.0034(13) -0.0058(14) 0.0246(13)

loop_
_geom_bond_atom_site_label_1
_geom_bond_atom_site_label_2
_geom_bond_distance
_geom_bond_site_symmetry_2
_geom_bond_publ_flag
C1 C11 1.543(4) . ?
C1 C2 1.560(4) . ?
C1 B7 1.625(4) . ?
C1 B6 1.640(4) . ?
C1 Li3 2.182(6) . ?
C1 Li1 2.273(5) . ?
C2 C13 1.540(4) . ?
C2 B8 1.619(4) . ?
C2 B3 1.635(4) . ?
C2 Li3 2.189(6) . ?
C2 Li1 2.273(5) . ?
C11 C12 1.524(5) . ?
C12 C13 1.532(5) . ?
C21 C22 1.421(8) . ?
C21 O1 1.432(5) . ?
C22 C23 1.480(7) . ?
C23 C24 1.472(6) . ?
C24 O1 1.430(5) . ?
C31 O2 1.443(4) . ?
C31 C32 1.454(7) . ?
C32 C33 1.390(8) . ?
C33 C34 1.463(7) . ?
C34 O2 1.427(5) . ?
C41 O3 1.429(7) . ?
C41 C42 1.437(12) . ?
C42 C43 1.428(14) . ?
C43 C44 1.390(12) . ?
C44 O3 1.394(6) . ?
C51 O4 1.373(6) . ?
C51 C52 1.417(7) . ?
C52 C53 1.456(7) . ?
C53 C54 1.468(7) . ?
C54 O4 1.429(5) . ?
C61 O5 1.439(5) . ?
C61 C62 1.497(6) . ?
C62 C63 1.495(6) . ?
C63 C64 1.490(6) . ?
C64 O5 1.433(5) . ?
B3 B4 1.753(5) . ?
B3 B9 1.784(5) . ?
B3 B8 1.793(4) . ?
B3 Li1 2.263(6) . ?
B3 Li2 2.408(6) . ?
B4 B5 1.768(5) . ?
B4 B10 1.773(5) . ?
B4 B9 1.792(4) . ?
B4 Li1 2.344(6) . ?
B4 Li1 2.460(5) 2_655 ?
B4 Li2 2.510(6) . ?
B5 B6 1.761(5) . ?
B5 B10 1.764(5) . ?
B5 B11 1.803(4) . ?
B5 Li1 2.359(6) . ?
B5 Li1 2.452(5) 2_655 ?
B5 Li2 2.492(6) 2_655 ?
B6 B7 1.782(4) . ?
B6 B11 1.794(5) . ?
B6 Li1 2.276(6) . ?
B6 Li2 2.401(6) 2_655 ?
B7 B11 1.721(5) . ?
B7 B12 1.898(5) . ?
B7 Li3 2.140(6) . ?
B8 B9 1.715(5) . ?
B8 B12 1.888(5) . ?
B8 Li3 2.145(6) . ?
B9 B10 1.757(5) . ?
B9 B12 1.866(5) . ?
B9 Li4 2.612(7) . ?
B10 B11 1.764(5) . ?
B10 B12 1.881(5) . ?
B10 Li4 2.550(7) . ?
B11 B12 1.874(5) . ?
B12 Li3 2.628(6) . ?
Li1 B5 2.452(5) 2_655 ?
Li1 B4 2.460(5) 2_655 ?
Li1 Li1 2.711(9) 2_655 ?
Li1 Li2 2.957(7) . ?
Li1 Li2 2.984(7) 2_655 ?
Li2 O1 1.984(5) . ?
Li2 B6 2.401(6) 2_655 ?
Li2 B5 2.492(6) 2_655 ?
Li2 Li1 2.984(7) 2_655 ?
Li3 O2 1.913(5) . ?
Li4 O5 1.984(6) . ?
Li4 O4 1.986(6) . ?
Li4 O3 2.094(8) . ?
